data_1517468
loop_
_publ_author_name
'Queen, Wendy L.'
'Hudson, Matthew R.'
'Bloch, Eric D.'
'Mason, Jarad A.'
'Gonzalez, Miguel I.'
'Lee, Jason S.'
'Gygi, David'
'Howe, Joshua D.'
'Lee, Kyuho'
'Darwish, Tamim A.'
'James, Michael'
'Peterson, Vanessa K.'
'Teat, Simon J.'
'Smit, Berend'
'Neaton, Jeffrey B.'
'Long, Jeffrey R.'
'Brown, Craig M.'

_publ_section_title
;
 Comprehensive study of carbon dioxide adsorption in the metal--organic
 frameworks M2(dobdc) (M = Mg, Mn, Fe, Co, Ni, Cu, Zn)
;
_journal_issue 12
_journal_name_full 'Chem. Sci.'
_journal_page_first 4569
_journal_paper_doi 10.1039/C4SC02064B
_journal_volume 5
_journal_year 2014
_chemical_formula_sum 'C4.54 H Mn O4.07'
_chemical_formula_weight 175.54
_chemical_name_systematic ' ?'
_space_group_IT_number 148
_symmetry_cell_setting trigonal
_symmetry_space_group_name_Hall '-R 3'
_symmetry_space_group_name_H-M 'R -3 :H'
_audit_creation_date 2013-12-02T14:01
_audit_creation_method 'from EXP file using GSAS2CIF'
_audit_update_record ' 2013-12-02T14:01  Initial CIF as created by GSAS2CIF'
_cell_angle_alpha 90.0
_cell_angle_beta 90.0
_cell_angle_gamma 120.0
_cell_formula_units_Z 18
_cell_length_a 26.3262(16)
_cell_length_b 26.3262
_cell_length_c 7.0440(5)
_cell_measurement_temperature 10
_cell_volume 4227.9(4)
_computing_structure_refinement GSAS
_diffrn_ambient_temperature 10
_diffrn_measurement_device_type BT1
_diffrn_radiation_probe neutron
_diffrn_radiation_type neutron
_diffrn_radiation_wavelength 2.0785
_exptl_absorpt_correction_T_max 1.00000
_exptl_absorpt_correction_T_min 1.00000
_exptl_absorpt_process_details
;   GSAS Absorption/surface roughness correction: function number 0
 No correction is applied.
;
_exptl_crystal_colour orange
_pd_block_id 2013-12-02T14:01|0P5CO2_MN||bt1
_pd_calc_method 'Rietveld Refinement'
_pd_instr_location ' ?'
_pd_meas_2theta_range_inc 0.05
_pd_meas_2theta_range_max 166.25
_pd_meas_2theta_range_min 1.5
_pd_meas_number_of_points 3296
_pd_phase_name 'from /data/people/craigy/MgMOF/BT1/1108/MOF74.xtl'
_pd_proc_2theta_range_inc 0.05
_pd_proc_2theta_range_max 166.2561
_pd_proc_2theta_range_min 1.5061
_pd_proc_info_datetime 2013-12-02T14:01:35
_pd_proc_info_excluded_regions ' ?'
_pd_proc_ls_background_function
;   GSAS Background function number 1 with 12 terms.
 Shifted Chebyshev function of 1st kind
      1:    422.190     2:   -78.0060     3:    51.8279     4:    13.3516    
      5:    1.45897     6:   -1.81510     7:    12.3843     8:  -0.748539    
      9:    12.6757    10:   0.172837    11:    2.00046    12:    3.43134    
;
_pd_proc_ls_peak_cutoff 0.00100
_pd_proc_ls_profile_function
;
 CW Profile function number 3 with  19 terms
 Pseudovoigt profile coefficients as parameterized in
 P. Thompson, D.E. Cox & J.B. Hastings (1987). J. Appl. Cryst.,20,79-83.
 Asymmetry correction of L.W. Finger, D.E. Cox & A. P. Jephcoat (1994).
 J. Appl. Cryst.,27,892-900.
 Peak tails are ignored  where the intensity is below 0.0010 times the peak
   Aniso. broadening axis   0.0   0.0   1.0
;
_pd_proc_ls_prof_R_factor 0.0355
_pd_proc_ls_prof_wR_expected 0.0446
_pd_proc_ls_prof_wR_factor 0.0436
_pd_proc_number_of_points 3296
_pd_spec_mounting ' ?'
_refine_ls_goodness_of_fit_all 0.98
_refine_ls_hydrogen_treatment refall
_refine_ls_matrix_type full
_refine_ls_number_parameters 47
_refine_ls_number_restraints 16
_refine_ls_R_Fsqd_factor 0.05388
_refine_ls_shift/su_max 0.02
_refine_ls_shift/su_mean 0.01
_reflns_d_resolution_high 1.065
_reflns_d_resolution_low 13.163
_reflns_limit_h_max 25
_reflns_limit_h_min 0
_reflns_limit_k_max 12
_reflns_limit_k_min -12
_reflns_limit_l_max 6
_reflns_limit_l_min -6
_reflns_number_total 815
_cod_data_source_file c4sc02064b2.cif
_cod_data_source_block 0P5CO2_MN_publ
_cod_depositor_comments
;
The following automatic conversions were performed:

'_geom_bond_publ_flag' value 'N' changed to 'n' according to
/usr/data/users/saulius/crontab/automatic-downloads/rss-feeds/RSC/lib/dictionaries/cif_core.dic
dictionary named 'cif_core.dic' version 2.4.2 from 2011-04-26 (56
times).

'_geom_angle_publ_flag' value 'N' changed to 'n' according
to
/usr/data/users/saulius/crontab/automatic-downloads/rss-feeds/RSC/lib/dictionaries/cif_core.dic
dictionary named 'cif_core.dic' version 2.4.2 from 2011-04-26 (80
times).

Automatic conversion script
Id: cif_fix_values 2281 2013-09-26 08:29:07Z andrius 

 Adding full bibliography for 1517465--1517482.cif.
;
_cod_original_cell_volume 4227.9(5)
_cod_original_sg_symbol_H-M 'R -3'
_cod_database_code 1517468
_gsas_exptl_extinct_corr_t_min 1.00000
_gsas_exptl_extinct_corr_t_max 1.00000

loop_
_space_group_symop_operation_xyz
'x, y, z'
'-y, x-y, z'
'-x+y, -x, z'
'x+2/3, y+1/3, z+1/3'
'-y+2/3, x-y+1/3, z+1/3'
'-x+y+2/3, -x+1/3, z+1/3'
'x+1/3, y+2/3, z+2/3'
'-y+1/3, x-y+2/3, z+2/3'
'-x+y+1/3, -x+2/3, z+2/3'
'-x, -y, -z'
'y, -x+y, -z'
'x-y, x, -z'
'-x+2/3, -y+1/3, -z+1/3'
'y+2/3, -x+y+1/3, -z+1/3'
'x-y+2/3, x+1/3, -z+1/3'
'-x+1/3, -y+2/3, -z+2/3'
'y+1/3, -x+y+2/3, -z+2/3'
'x-y+1/3, x+2/3, -z+2/3'

loop_
_atom_site_type_symbol
_atom_site_label
_atom_site_fract_x
_atom_site_fract_y
_atom_site_fract_z
_atom_site_occupancy
_atom_site_thermal_displace_type
_atom_site_U_iso_or_equiv
_atom_site_symmetry_multiplicity
Mn Mn 0.3856(10) 0.3609(11) 0.142(4) 1.0 Uiso 0.033(7) 18
O O1 0.3292(6) 0.2945(6) 0.3615(19) 1.0 Uiso 0.0188(20) 18
O O2 0.3007(7) 0.2278(7) 0.5889(19) 1.0 Uiso 0.0188(20) 18
O O3 0.3572(6) 0.2768(7) 0.0107(23) 1.0 Uiso 0.0188(20) 18
C C1 0.3202(5) 0.2457(5) 0.4193(15) 1.0 Uiso 0.0171(10) 18
C C2 0.3288(6) 0.2053(5) 0.2876(17) 1.0 Uiso 0.0171(10) 18
C C3 0.3453(6) 0.2235(6) 0.0898(15) 1.0 Uiso 0.0171(10) 18
C C4 0.3524(6) 0.1832(6) -0.0210(15) 1.0 Uiso 0.0171(10) 18
H H 0.3609(10) 0.1919(8) -0.1612(27) 1.0 Uiso 0.004(5) 18
O O2b 0.2342(16) 0.7771(16) 0.470(5) 0.535(13) Uiso 0.054(12) 18
C C2a 0.1914(11) 0.7383(12) 0.5291(35) 0.535(13) Uiso 0.030(9) 18
O O2a 0.1460(11) 0.7000(9) 0.5831(35) 0.535(13) Uiso 0.005(7) 18

loop_
_atom_type_symbol
_atom_type_number_in_cell
_atom_type_scat_length_neutron
_atom_type_scat_source
Mn 18.0 -0.3730 International_Tables_Vol_C
O 73.268 0.5803 International_Tables_Vol_C
C 81.634 0.6646 International_Tables_Vol_C
H 18.0 -0.3739 International_Tables_Vol_C

loop_
_geom_angle_atom_site_label_1
_geom_angle_atom_site_label_2
_geom_angle_atom_site_label_3
_geom_angle
_geom_angle_site_symmetry_1
_geom_angle_site_symmetry_3
_geom_angle_publ_flag
Mn Mn Mn 110.2(8) 103_554 202_555 n
Mn Mn O1 92.3(10) 103_554 1_555 n
Mn Mn O3 144.4(14) 103_554 202_555 n
Mn Mn C3 164.2(12) 103_554 202_555 n
Mn Mn O2a 123.7(13) 103_554 101_544 n
Mn Mn O2 147.8(17) 202_555 202_554 n
Mn Mn O3 114.4(11) 202_555 1_555 n
Mn Mn C1 140.6(11) 202_555 202_554 n
Mn Mn O2a 113.7(8) 202_555 101_544 n
O1 Mn O1 81.0(8) 1_555 103_554 n
O1 Mn O2 167.4(17) 1_555 202_554 n
O1 Mn O3 80.4(11) 1_555 202_555 n
O1 Mn C1 155.5(11) 1_555 202_554 n
O1 Mn C3 93.1(10) 1_555 202_555 n
O1 Mn O2a 94.9(10) 1_555 101_544 n
O1 Mn O2 101.8(11) 103_554 202_554 n
O1 Mn O3 98.4(12) 103_554 202_555 n
O1 Mn C3 120.5(12) 103_554 202_555 n
O1 Mn O2a 168.1(13) 103_554 101_544 n
O2 Mn O3 93.4(14) 202_554 1_555 n
O2 Mn O3 111.1(13) 202_554 202_555 n
O2 Mn C3 96.0(10) 202_554 202_555 n
O2 Mn O2a 79.9(10) 202_554 101_544 n
O3 Mn O3 155.4(15) 1_555 202_555 n
O3 Mn C1 84.7(10) 1_555 202_554 n
O3 Mn C3 157.4(12) 1_555 202_555 n
O3 Mn C1 118.9(10) 202_555 202_554 n
O3 Mn O2a 91.8(11) 202_555 101_544 n
C1 Mn C3 110.5(8) 202_554 202_555 n
C1 Mn O2a 99.2(9) 202_554 101_544 n
Mn O1 Mn 89.3(5) 1_555 202_555 n
Mn O1 O2 160.9(10) 1_555 1_555 n
Mn O1 C1 137.2(13) 1_555 1_555 n
Mn O1 C2 106.8(9) 1_555 1_555 n
Mn O1 O2 103.1(9) 202_555 1_555 n
Mn O1 C1 132.8(13) 202_555 1_555 n
Mn O1 C2 162.9(10) 202_555 1_555 n
Mn O2 O1 97.2(9) 103_555 1_555 n
Mn O2 C1 124.6(13) 103_555 1_555 n
Mn O2 C2 154.3(11) 103_555 1_555 n
Mn O3 Mn 98.8(11) 1_555 103_554 n
Mn O3 C2 104.6(10) 1_555 1_555 n
Mn O3 C3 130.6(13) 1_555 1_555 n
Mn O3 C4 154.3(11) 1_555 1_555 n
Mn O3 C2 129.9(10) 103_554 1_555 n
Mn O3 C4 106.9(11) 103_554 1_555 n
Mn C1 O1 88.5(10) 103_555 1_555 n
Mn C1 C2 149.9(9) 103_555 1_555 n
Mn C1 C3 172.2(8) 103_555 1_555 n
O1 C1 O2 120.7(15) 1_555 1_555 n
O1 C1 C2 120.3(12) 1_555 1_555 n
O1 C1 C3 90.1(9) 1_555 1_555 n
O2 C1 C2 118.9(12) 1_555 1_555 n
O2 C1 C3 148.8(11) 1_555 1_555 n
O1 C2 C3 91.7(8) 1_555 1_555 n
O1 C2 C4 123.8(8) 1_555 1_555 n
O2 C2 O3 120.2(7) 1_555 1_555 n
O2 C2 C3 146.2(9) 1_555 1_555 n
O2 C2 C4 176.8(7) 1_555 1_555 n
O3 C2 C1 92.4(8) 1_555 1_555 n
C1 C2 C3 118.5(11) 1_555 1_555 n
C1 C2 C4 150.5(10) 1_555 1_555 n
Mn C3 C1 107.8(7) 103_554 1_555 n
Mn C3 C2 133.7(10) 103_554 1_555 n
Mn C3 C4 102.6(9) 103_554 1_555 n
O3 C3 C1 95.0(9) 1_555 1_555 n
O3 C3 C2 126.2(12) 1_555 1_555 n
O3 C3 C4 119.4(12) 1_555 1_555 n
O3 C3 H 94.2(10) 1_555 1_555 n
C1 C3 C4 145.6(10) 1_555 1_555 n
C1 C3 H 170.8(8) 1_555 1_555 n
C2 C3 C4 114.3(11) 1_555 1_555 n
C2 C3 H 139.6(11) 1_555 1_555 n
O3 C4 H 88.2(13) 1_555 1_555 n
C2 C4 H 151.6(14) 1_555 1_555 n
C3 C4 H 118.1(15) 1_555 1_555 n
O2b C2a O2a 176.1(34) 1_555 1_555 n
Mn O2a O2b 118.0(12) 201_455 1_555 n
Mn O2a C2a 119.9(21) 201_455 1_555 n
O2b O2a C2a 1.9(17) 1_555 1_555 n

loop_
_geom_bond_atom_site_label_1
_geom_bond_atom_site_label_2
_geom_bond_distance
_geom_bond_site_symmetry_2
_geom_bond_publ_flag
Mn Mn 3.126(26) 103_554 n
Mn Mn 3.126(26) 202_555 n
Mn O1 2.248(31) 1_555 n
Mn O1 2.202(28) 103_554 n
Mn O1 3.185(29) 202_554 n
Mn O2 2.028(33) 202_554 n
Mn O3 2.159(32) 1_555 n
Mn O3 1.95(4) 202_555 n
Mn C1 3.189(24) 103_554 n
Mn C1 2.960(31) 202_554 n
Mn C3 2.936(28) 202_555 n
Mn O2a 2.513(30) 101_544 n
O1 Mn 2.248(31) 1_555 n
O1 Mn 3.185(29) 103_555 n
O1 Mn 2.202(28) 202_555 n
O1 O2 2.213(21) 1_555 n
O1 O3 2.686(20) 1_555 n
O1 O3 2.722(19) 202_555 n
O1 C1 1.253(16) 1_555 n
O1 C2 2.401(18) 1_555 n
O2 Mn 2.028(33) 103_555 n
O2 O1 2.213(21) 1_555 n
O2 C1 1.293(14) 1_555 n
O2 C2 2.417(19) 1_555 n
O3 Mn 2.159(32) 1_555 n
O3 Mn 1.95(4) 103_554 n
O3 O1 2.686(20) 1_555 n
O3 O1 2.722(19) 103_554 n
O3 C2 2.550(19) 1_555 n
O3 C3 1.392(20) 1_555 n
O3 C4 2.412(20) 1_555 n
C1 Mn 2.960(31) 103_555 n
C1 Mn 3.189(24) 202_555 n
C1 O1 1.253(16) 1_555 n
C1 O2 1.293(14) 1_555 n
C1 C2 1.512(16) 1_555 n
C2 O1 2.401(18) 1_555 n
C2 O2 2.417(19) 1_555 n
C2 O3 2.550(19) 1_555 n
C2 C1 1.512(16) 1_555 n
C2 C3 1.466(13) 1_555 n
C3 Mn 2.936(28) 103_554 n
C3 O3 1.392(20) 1_555 n
C3 C2 1.466(13) 1_555 n
C3 C4 1.402(17) 1_555 n
C4 O3 2.412(20) 1_555 n
C4 C3 1.402(17) 1_555 n
C4 H 1.013(23) 1_555 n
H C4 1.013(23) 1_555 n
O2b C2a 1.16(4) 1_555 n
O2b O2a 2.33(4) 1_555 n
C2a O2b 1.16(4) 1_555 n
C2a O2a 1.177(26) 1_555 n
O2a Mn 2.513(30) 201_455 n
O2a O2b 2.33(4) 1_555 n
O2a C2a 1.177(26) 1_555 n

loop_
_gsas_i100_meas
100.00
1.30
4.72
14.24
12.13
5.03
0.11
0.50
13.31
15.07
2.23
0.01
0.45
0.09
0.00
5.89
2.77
8.30
6.38
6.85
5.76
0.00
1.79
1.01
3.69
0.77
0.22
2.44
0.07
0.00
2.83
2.67
2.17
2.73
1.19
1.47
0.80
0.00
2.05
1.30
5.09
2.02
0.94
0.28
0.01
0.25
1.23
0.27
2.97
0.00
0.01
0.00
0.00
0.00
0.02
0.20
0.31
3.34
0.81
1.51
0.39
0.76
0.33
0.08
0.07
0.67
1.20
0.00
0.59
0.60
0.20
0.04
0.15
0.01
0.73
2.72
1.28
2.62
0.58
3.44
0.03
0.09
0.52
0.47
0.38
1.57
2.38
0.24
3.74
0.01
0.00
0.00
1.85
0.84
0.12
1.40
0.08
1.08
1.84
2.11
0.22
0.92
0.93
0.06
1.55
0.23
0.38
0.05
0.06
0.10
2.42
2.67
0.05
0.05
0.30
1.13
0.01
0.01
0.11
0.54
3.70
0.07
0.37
0.37
0.65
0.15
0.14
0.01
0.17
0.01
0.08
0.01
0.00
0.00
0.17
0.41
2.12
1.07
0.00
1.34
0.42
0.35
1.33
0.02
0.00
0.32
0.00
0.01
0.24
0.06
0.48
0.52
0.30
0.00
0.13
0.01
0.11
0.01
0.57
0.59
0.09
0.24
0.30
0.01
0.06
0.22
0.01
0.69
0.00
0.98
0.20
0.67
0.16
0.00
0.05
0.52
0.16
0.10
0.33
0.16
0.00
0.24
0.01
0.18
0.45
0.46
1.36
0.34
1.31
0.37
0.26
0.30
0.50
0.74
1.32
0.01
4.02
0.04
0.03
0.26
0.57
0.17
0.15
0.40
0.41
0.22
0.02
0.33
0.02
0.26
0.43
0.09
0.19
0.24
0.00
0.67
0.05
0.00
0.42
0.19
0.50
0.02
0.00
0.15
0.01
0.13
0.12
0.08
0.05
0.39
0.00
1.16
0.01
0.01
0.14
0.04
0.12
0.00
0.03
0.01
0.17
0.05
0.36
0.38
0.17
0.00
0.53
0.34
0.19
0.39
0.06
0.03
0.18
0.02
0.00
0.17
0.01
0.00
0.14
0.24
1.09
0.10
0.05
1.17
0.12
1.02
0.26
0.08
0.11
0.24
0.10
0.24
3.29
0.43
0.01
0.00
0.13
0.26
0.06
0.36
0.53
0.16
0.00
0.05
0.05
0.11
0.03
0.00
0.08
0.03
0.49
0.00
0.08
0.06
0.01
0.08
0.42
0.50
0.00
0.02
0.02
0.00
0.09
0.15
0.00
0.04
0.02
0.04
0.21
0.58
0.00
0.03
0.02
0.31
0.29
0.06
0.48
0.00
0.05
1.29
0.01
0.30
0.20
0.17
0.10
0.03
0.34
0.00
1.13
0.04
0.01
0.86
0.09
0.03
0.07
0.21
1.21
0.29
0.08
0.00
0.42
0.00
0.01
0.03
0.27
0.11
0.08
0.00
0.00
0.20
0.07
0.35
0.14
0.26
0.09
0.26
0.03
0.95
0.48
0.02
0.02
0.03
0.59
0.02
0.05
1.81
1.96
0.00
0.27
0.24
0.06
0.67
0.72
0.00
0.22
0.00
1.36
0.90
0.59
0.44
0.19
0.11
0.09
0.01
0.22
0.74
1.33
0.69
0.03
0.15
0.03
0.01
0.30
1.73
0.01
0.03
0.11
0.61
0.30
0.06
0.01
0.24
0.18
0.10
0.04
0.52
0.02
0.74
0.03
0.34
0.22
0.33
0.09
0.34
0.08
0.08
0.03
0.01
0.22
0.30
2.77
0.11
0.01
0.15
0.52
0.02
0.13
0.71
0.56
0.44
0.00
0.48
0.26
0.03
0.03
0.00
0.64
0.12
0.19
0.10
0.03
0.21
0.70
1.68
0.08
0.12
0.11
0.06
0.13
0.03
0.69
0.35
0.13
0.89
0.04
0.33
0.09
0.34
0.04
0.11
0.20
0.35
0.29
0.00
0.00
0.27
0.05
0.12
0.14
0.06
0.09
0.01
0.01
0.00
0.07
0.10
0.17
0.01
0.10
0.03
0.56
0.21
0.00
0.47
0.02
0.57
0.06
0.01
0.04
1.10
0.44
0.02
0.16
0.02
0.24
2.21
0.34
1.12
0.72
0.09
0.00
0.17
0.86
0.03
0.32
0.54
0.01
0.61
0.85
0.03
1.43
0.00
0.65
0.00
2.53
0.43
0.10
0.95
0.45
0.83
1.94
0.18
0.03
1.95
0.34
0.15
0.12
0.25
0.71
0.02
0.05
0.01
0.10
0.39
0.00
0.01
1.38
0.13
0.01
2.14
1.93
0.88
1.09
0.75
0.43
0.00
0.05
1.84
0.24
1.07
0.25
0.00
0.75
0.58
0.02
0.38
0.01
0.69
0.01
0.13
0.02
0.00
0.00
0.29
0.08
2.00
0.14
0.49
0.01
0.97
0.29
0.08
0.02
0.15
0.33
0.11
0.43
0.03
0.00
0.08
0.27
0.16
0.28
0.02
0.20
0.53
0.09
0.03
0.97
0.00
0.05
0.12
0.23
0.20
0.03
0.25
0.56
0.17
0.00
0.47
0.46
0.46
0.01
0.02
0.41
0.01
0.44
1.23
0.02
0.11
0.21
0.10
1.24
0.50
0.00
0.20
0.08
0.44
0.09
0.00
0.02
1.73
0.00
0.45
0.60
0.07
0.42
0.31
0.08
0.23
0.00
0.75
0.02
0.01
0.51
0.03
2.00
0.01
0.07
0.02
0.03
0.00
0.00
1.21
0.59
0.09
0.84
0.02
1.99
0.03
0.32
0.14
1.29
0.87
0.18
0.11
0.52
0.76
0.28
0.95
0.13
0.02
1.14
0.75
0.15
0.80
4.70
0.22
0.49
0.14
0.89
1.52
0.10
1.76
0.02
0.15
0.09
1.65
0.03
0.52
0.01
0.33
0.39
0.25
0.28
0.13
0.04
0.14
4.44
0.01
0.84
0.01
0.09
0.04
0.06
0.55
0.89
0.17
0.26
0.31
0.64
0.00
0.03
0.87
0.02
0.13
0.84
0.01
0.90
0.29
0.11
0.01
0.01
0.30
0.15
0.49
0.00
0.16
0.00
0.00
0.00
0.01
0.33
0.08
0.01
0.39
0.00
0.06
0.22
1.38
0.16
0.00
0.06
0.04
0.13
0.40
0.68
0.15
0.01
0.02
0.00
0.18
0.31
0.00
1.86
1.83
0.78
0.27
0.12
2.40
0.12
1.16
2.17
0.31
0.12
0.03
0.11
0.56
0.74
0.08
0.23
0.26
0.79
0.00
1.39
0.17
0.17
0.27
0.22
0.03
0.13
0.35
0.48
2.11
2.55
0.09
0.03
3.38
1.48
0.34
0.21
0.41
1.14
0.14
0.00
0.68
0.66
0.20
0.08
0.13
0.40
0.07
0.37
0.02
1.94
0.15
0.01
0.52
0.00
0.13
0.56
1.40
1.64
0.72
0.15
0.53
0.01
1.18
0.55
0.84
0.81
1.04
0.50
0.47
0.08
